data_2234327
loop_
_publ_author_name
'Legault, Claude Y.'
'Pr\'evost, Julie'

_publ_section_title
;
 1-Fluoro-3,3-dimethyl-1,3-dihydro-1\l^3^-benzo[<i>d</i>][1,2]iodoxole
;
_journal_coeditor_code LH5436
_journal_issue 4
_journal_name_full 'Acta Crystallographica Section E'
_journal_page_first o1238
_journal_paper_doi 10.1107/S1600536812012822
_journal_volume 68
_journal_year 2012
_chemical_formula_iupac 'C9 H10 F I O'
_chemical_formula_moiety 'C9 H10 F I O'
_chemical_formula_sum 'C9 H10 F I O'
_chemical_formula_weight 280.07
_chemical_name_systematic
;
1-Fluoro-3,3-dimethyl-1,3-dihydro-1\l^3^-benzo[<i>d</i>][1,2]iodoxole
;
_space_group_IT_number 2
_symmetry_cell_setting triclinic
_symmetry_space_group_name_Hall '-P 1'
_symmetry_space_group_name_H-M 'P -1'
_atom_sites_solution_hydrogens geom
_atom_sites_solution_primary direct
_atom_sites_solution_secondary difmap
_audit_conform_dict_name cif_core.dic
_audit_conform_dict_version 2.3
_audit_creation_method 'WinGX routine CIF_UPDATE'
_cell_angle_alpha 83.13(5)
_cell_angle_beta 79.01(5)
_cell_angle_gamma 78.27(6)
_cell_formula_units_Z 4
_cell_length_a 7.983(6)
_cell_length_b 10.188(8)
_cell_length_c 11.691(5)
_cell_measurement_reflns_used 20
_cell_measurement_temperature 193(2)
_cell_measurement_theta_max 12.5
_cell_measurement_theta_min 10
_cell_volume 910.7(11)
_computing_cell_refinement 'DIFRAC (Flack et al., 1992)'
_computing_data_collection 'DIFRAC (Flack et al., 1992)'
_computing_data_reduction 'NRCVAX (Gabe et al., 1989)'
_computing_molecular_graphics '<i>Mercury</i> (Macrae <i>et al.</i>, 2006)'
_computing_publication_material '<i>publCIF</i> (Westrip, 2010)'
_computing_structure_refinement 'SHELXL97 (Sheldrick, 2008)'
_computing_structure_solution 'SHELXS97 (Sheldrick, 2008)'
_diffrn_ambient_temperature 193(2)
_diffrn_measured_fraction_theta_full 1
_diffrn_measured_fraction_theta_max 0.999
_diffrn_measurement_device_type 'Enraf--Nonius CAD-4'
_diffrn_measurement_method '\w scans'
_diffrn_radiation_monochromator graphite
_diffrn_radiation_type MoK\a
_diffrn_radiation_wavelength 0.71073
_diffrn_reflns_av_R_equivalents 0
_diffrn_reflns_limit_h_max 9
_diffrn_reflns_limit_h_min -9
_diffrn_reflns_limit_k_max 12
_diffrn_reflns_limit_k_min 0
_diffrn_reflns_limit_l_max 14
_diffrn_reflns_limit_l_min -13
_diffrn_reflns_number 3408
_diffrn_reflns_theta_full 25.5
_diffrn_reflns_theta_max 25.55
_diffrn_reflns_theta_min 1.78
_diffrn_standards_decay_% 0
_diffrn_standards_interval_count 100
_diffrn_standards_number 1
_exptl_absorpt_coefficient_mu 3.481
_exptl_absorpt_correction_T_max 0.4215
_exptl_absorpt_correction_T_min 0.3365
_exptl_absorpt_correction_type psi-scan
_exptl_absorpt_process_details '(NRCVAX; Gabe et al., 1989]'
_exptl_crystal_colour White
_exptl_crystal_density_diffrn 2.043
_exptl_crystal_density_method 'not measured'
_exptl_crystal_description Prism
_exptl_crystal_F_000 536
_exptl_crystal_size_max 0.4
_exptl_crystal_size_mid 0.4
_exptl_crystal_size_min 0.3
_refine_diff_density_max 0.64
_refine_diff_density_min -1.219
_refine_ls_extinction_method none
_refine_ls_goodness_of_fit_ref 1.054
_refine_ls_hydrogen_treatment constr
_refine_ls_matrix_type full
_refine_ls_number_parameters 217
_refine_ls_number_reflns 3408
_refine_ls_number_restraints 0
_refine_ls_restrained_S_all 1.054
_refine_ls_R_factor_all 0.0407
_refine_ls_R_factor_gt 0.0295
_refine_ls_shift/su_max 0.001
_refine_ls_shift/su_mean 0
_refine_ls_structure_factor_coef Fsqd
_refine_ls_weighting_details 'calc w=1/[\s^2^(Fo^2^)+(0.0443P)^2^+0.4620P] where P=(Fo^2^+2Fc^2^)/3'
_refine_ls_weighting_scheme calc
_refine_ls_wR_factor_gt 0.0701
_refine_ls_wR_factor_ref 0.0732
_reflns_number_gt 2833
_reflns_number_total 3408
_reflns_threshold_expression I>2\s(I)
_cod_data_source_file lh5436.cif
_cod_data_source_block I
_cod_original_cell_volume 910.6(11)
_cod_database_code 2234327
_cod_database_fobs_code 2234327

loop_
_symmetry_equiv_pos_as_xyz
'x, y, z'
'-x, -y, -z'

loop_
_atom_site_type_symbol
_atom_site_label
_atom_site_fract_x
_atom_site_fract_y
_atom_site_fract_z
_atom_site_U_iso_or_equiv
_atom_site_adp_type
_atom_site_calc_flag
_atom_site_refinement_flags
_atom_site_occupancy
_atom_site_symmetry_multiplicity
C C1 0.5725(6) 0.6621(4) 0.4130(4) 0.0211(9) Uani d . 1 1
C C2 0.7221(6) 0.5801(5) 0.4421(4) 0.0272(10) Uani d . 1 1
H H2 0.8038 0.5305 0.3853 0.033 Uiso calc R 1 1
C C3 0.7484(7) 0.5727(5) 0.5550(5) 0.0339(12) Uani d . 1 1
H H3 0.849 0.5164 0.5777 0.041 Uiso calc R 1 1
C C4 0.6295(6) 0.6467(5) 0.6364(4) 0.0288(11) Uani d . 1 1
H H4 0.6489 0.6399 0.7148 0.035 Uiso calc R 1 1
C C5 0.4833(6) 0.7300(5) 0.6056(4) 0.0270(10) Uani d . 1 1
H H5 0.4045 0.7827 0.6617 0.032 Uiso calc R 1 1
C C6 0.4513(6) 0.7368(4) 0.4917(4) 0.0227(9) Uani d . 1 1
C C7 0.2966(6) 0.8263(4) 0.4478(4) 0.0227(9) Uani d . 1 1
C C8 0.3279(7) 0.9700(5) 0.4218(4) 0.0299(11) Uani d . 1 1
H H8A 0.2272 1.0273 0.3935 0.045 Uiso calc R 1 1
H H8B 0.4316 0.9723 0.3618 0.045 Uiso calc R 1 1
H H8C 0.3451 1.0031 0.4933 0.045 Uiso calc R 1 1
C C9 0.1276(6) 0.8183(5) 0.5324(4) 0.0309(11) Uani d . 1 1
H H9A 0.0311 0.8776 0.5008 0.046 Uiso calc R 1 1
H H9B 0.1353 0.8467 0.6081 0.046 Uiso calc R 1 1
H H9C 0.1077 0.7255 0.5426 0.046 Uiso calc R 1 1
C C10 -0.0885(6) 0.8468(4) 0.0402(4) 0.0215(9) Uani d . 1 1
C C11 -0.2429(6) 0.9114(5) 0.0057(5) 0.0320(12) Uani d . 1 1
H H11 -0.3264 0.9704 0.0542 0.038 Uiso calc R 1 1
C C12 -0.2712(6) 0.8866(5) -0.1023(5) 0.0308(11) Uani d . 1 1
H H12 -0.3758 0.9292 -0.1291 0.037 Uiso calc R 1 1
C C13 -0.1484(6) 0.8006(5) -0.1711(4) 0.0302(11) Uani d . 1 1
H H13 -0.1687 0.7844 -0.2452 0.036 Uiso calc R 1 1
C C14 0.0050(6) 0.7373(4) -0.1332(4) 0.0245(10) Uani d . 1 1
H H14 0.0887 0.678 -0.1814 0.029 Uiso calc R 1 1
C C15 0.0367(6) 0.7600(4) -0.0255(4) 0.0212(9) Uani d . 1 1
C C16 0.1966(6) 0.6918(4) 0.0259(4) 0.0204(9) Uani d . 1 1
C C17 0.3625(6) 0.6881(5) -0.0644(4) 0.0267(10) Uani d . 1 1
H H17A 0.4625 0.6434 -0.0281 0.04 Uiso calc R 1 1
H H17B 0.3763 0.7802 -0.0937 0.04 Uiso calc R 1 1
H H17C 0.3554 0.6384 -0.1296 0.04 Uiso calc R 1 1
C C18 0.1750(6) 0.5513(4) 0.0787(4) 0.0274(10) Uani d . 1 1
H H18A 0.2784 0.5075 0.1118 0.041 Uiso calc R 1 1
H H18B 0.1601 0.4985 0.0178 0.041 Uiso calc R 1 1
H H18C 0.0726 0.5574 0.1406 0.041 Uiso calc R 1 1
F F1 0.7418(4) 0.5802(3) 0.1913(3) 0.0372(7) Uani d . 1 1
F F2 -0.2633(4) 0.9676(3) 0.2491(3) 0.0437(8) Uani d . 1 1
I I1 0.50006(4) 0.68702(3) 0.24847(2) 0.02221(10) Uani d . 1 1
I I2 -0.01657(4) 0.86419(3) 0.20011(2) 0.02531(10) Uani d . 1 1
O O1 0.2750(4) 0.7761(3) 0.3428(3) 0.0283(7) Uani d . 1 1
O O2 0.2131(4) 0.7722(3) 0.1146(3) 0.0250(7) Uani d . 1 1

loop_
_atom_site_aniso_label
_atom_site_aniso_U_11
_atom_site_aniso_U_22
_atom_site_aniso_U_33
_atom_site_aniso_U_12
_atom_site_aniso_U_13
_atom_site_aniso_U_23
C1 0.025(2) 0.018(2) 0.022(2) -0.0066(18) -0.0071(18) 0.0021(17)
C2 0.022(2) 0.027(2) 0.031(3) 0.000(2) -0.004(2) -0.0025(19)
C3 0.031(3) 0.032(3) 0.041(3) -0.005(2) -0.018(2) 0.005(2)
C4 0.037(3) 0.030(3) 0.023(2) -0.010(2) -0.015(2) 0.0036(19)
C5 0.038(3) 0.027(2) 0.018(2) -0.012(2) -0.005(2) -0.0010(18)
C6 0.024(2) 0.020(2) 0.024(2) -0.0023(18) -0.0066(19) 0.0019(17)
C7 0.022(2) 0.025(2) 0.020(2) -0.0004(18) -0.0024(18) -0.0050(18)
C8 0.036(3) 0.024(2) 0.026(2) 0.000(2) -0.003(2) 0.0009(19)
C9 0.027(3) 0.034(3) 0.027(3) -0.002(2) 0.005(2) -0.003(2)
C10 0.020(2) 0.022(2) 0.021(2) -0.0058(18) 0.0004(18) -0.0009(17)
C11 0.021(2) 0.025(2) 0.045(3) -0.001(2) 0.000(2) 0.002(2)
C12 0.021(2) 0.032(3) 0.040(3) -0.007(2) -0.012(2) 0.008(2)
C13 0.033(3) 0.027(2) 0.034(3) -0.013(2) -0.012(2) 0.007(2)
C14 0.032(3) 0.023(2) 0.021(2) -0.009(2) -0.0069(19) -0.0009(18)
C15 0.022(2) 0.018(2) 0.024(2) -0.0076(18) -0.0021(18) 0.0011(17)
C16 0.017(2) 0.024(2) 0.018(2) -0.0022(18) 0.0009(17) -0.0054(17)
C17 0.025(2) 0.029(2) 0.024(2) -0.002(2) -0.0009(19) -0.0056(19)
C18 0.030(3) 0.024(2) 0.027(2) -0.002(2) -0.007(2) -0.0010(19)
F1 0.0276(16) 0.0464(18) 0.0335(16) 0.0017(13) 0.0032(13) -0.0155(13)
F2 0.0304(17) 0.0502(19) 0.0433(18) 0.0012(14) 0.0115(14) -0.0189(15)
I1 0.02218(17) 0.02611(17) 0.01820(16) -0.00355(12) -0.00138(12) -0.00623(11)
I2 0.02468(18) 0.02723(17) 0.02327(17) -0.00611(13) 0.00320(12) -0.00869(12)
O1 0.0204(17) 0.0395(19) 0.0243(17) 0.0040(14) -0.0070(14) -0.0113(14)
O2 0.0195(16) 0.0316(17) 0.0235(16) -0.0007(13) -0.0009(13) -0.0122(14)

loop_
_atom_type_symbol
_atom_type_description
_atom_type_scat_dispersion_real
_atom_type_scat_dispersion_imag
_atom_type_scat_source
C C 0.0033 0.0016 'International Tables Vol C Tables 4.2.6.8 and 6.1.1.4'
H H 0 0 'International Tables Vol C Tables 4.2.6.8 and 6.1.1.4'
F F 0.0171 0.0103 'International Tables Vol C Tables 4.2.6.8 and 6.1.1.4'
I I -0.4742 1.8119 'International Tables Vol C Tables 4.2.6.8 and 6.1.1.4'
O O 0.0106 0.006 'International Tables Vol C Tables 4.2.6.8 and 6.1.1.4'

loop_
_geom_angle_atom_site_label_1
_geom_angle_atom_site_label_2
_geom_angle_atom_site_label_3
_geom_angle
C6 C1 C2 123.2(4)
C6 C1 I1 111.5(3)
C2 C1 I1 125.3(4)
C3 C2 C1 117.9(5)
H2 C2 C1 121.0
C2 C3 C4 120.4(5)
C5 C4 C3 120.9(4)
C4 C5 C6 119.7(5)
C1 C6 C5 117.7(4)
C1 C6 C7 118.1(4)
C5 C6 C7 124.2(4)
O1 C7 C6 108.1(4)
O1 C7 C8 109.8(4)
C6 C7 C8 109.9(4)
O1 C7 C9 104.8(4)
C6 C7 C9 112.1(4)
C8 C7 C9 111.8(4)
C15 C10 C11 124.0(4)
C15 C10 I2 111.0(3)
C11 C10 I2 124.9(4)
C10 C11 C12 117.4(5)
H11 C11 C10 121.3
C13 C12 C11 120.3(5)
C12 C13 C14 120.6(5)
C15 C14 C13 120.4(4)
C10 C15 C14 117.3(4)
C10 C15 C16 118.2(4)
C14 C15 C16 124.5(4)
O2 C16 C15 107.5(3)
O2 C16 C18 110.3(4)
C15 C16 C18 109.6(4)
O2 C16 C17 106.0(3)
C15 C16 C17 111.9(4)
C18 C16 C17 111.3(4)
O1 I1 F1 166.40(12)
O1 I1 C1 80.58(16)
F1 I1 C1 86.21(16)
O2 I2 F2 166.81(13)
O2 I2 C10 80.30(16)
F2 I2 C10 87.13(16)
C7 O1 I1 113.7(3)
C16 O2 I2 113.6(3)

loop_
_geom_bond_atom_site_label_1
_geom_bond_atom_site_label_2
_geom_bond_distance
_geom_bond_publ_flag
C1 C6 1.374(6) ?
C1 C2 1.386(6) ?
C1 I1 2.085(4) y
C2 C3 1.367(7) ?
C2 H2 0.950 ?
C3 C4 1.382(7) ?
C4 C5 1.378(7) ?
C5 C6 1.394(6) ?
C6 C7 1.514(6) ?
C7 O1 1.437(5) ?
C7 C8 1.521(6) ?
C7 C9 1.523(6) ?
C10 C15 1.372(6) ?
C10 C11 1.382(6) ?
C10 I2 2.094(5) y
C11 H11 0.950 ?
C11 C12 1.385(7) ?
C12 C13 1.377(7) ?
C13 C14 1.389(7) ?
C14 C15 1.385(6) ?
C15 C16 1.519(6) ?
C16 O2 1.437(5) ?
C16 C18 1.519(6) ?
C16 C17 1.525(6) ?
F1 I1 2.045(3) y
F2 I2 2.046(3) y
I1 O1 2.022(3) y
I2 O2 2.017(3) y

loop_
_geom_torsion_atom_site_label_1
_geom_torsion_atom_site_label_2
_geom_torsion_atom_site_label_3
_geom_torsion_atom_site_label_4
_geom_torsion
C6 C1 C2 C3 0.7(7)
I1 C1 C2 C3 -178.5(4)
C1 C2 C3 C4 -0.8(7)
C2 C3 C4 C5 -0.6(8)
C3 C4 C5 C6 2.1(7)
C2 C1 C6 C5 0.8(7)
I1 C1 C6 C5 -179.8(3)
C2 C1 C6 C7 177.8(4)
I1 C1 C6 C7 -2.8(5)
C4 C5 C6 C1 -2.2(7)
C4 C5 C6 C7 -179.0(4)
C1 C6 C7 O1 21.8(5)
C5 C6 C7 O1 -161.3(4)
C1 C6 C7 C8 -98.0(5)
C5 C6 C7 C8 78.8(5)
C1 C6 C7 C9 136.9(4)
C5 C6 C7 C9 -46.3(6)
C15 C10 C11 C12 -0.3(7)
I2 C10 C11 C12 -178.8(3)
C10 C11 C12 C13 0.0(7)
C11 C12 C13 C14 0.2(7)
C12 C13 C14 C15 -0.1(7)
C11 C10 C15 C14 0.4(6)
I2 C10 C15 C14 179.0(3)
C11 C10 C15 C16 -177.4(4)
I2 C10 C15 C16 1.2(5)
C13 C14 C15 C10 -0.2(6)
C13 C14 C15 C16 177.5(4)
C10 C15 C16 O2 -22.0(5)
C14 C15 C16 O2 160.3(4)
C10 C15 C16 C18 97.9(5)
C14 C15 C16 C18 -79.8(5)
C10 C15 C16 C17 -138.1(4)
C14 C15 C16 C17 44.3(6)
C6 C1 I1 O1 -11.4(3)
C2 C1 I1 O1 168.0(4)
C6 C1 I1 F1 171.9(3)
C2 C1 I1 F1 -8.8(4)
C15 C10 I2 O2 13.5(3)
C11 C10 I2 O2 -167.8(4)
C15 C10 I2 F2 -170.5(3)
C11 C10 I2 F2 8.2(4)
C6 C7 O1 I1 -31.0(4)
C8 C7 O1 I1 89.0(4)
C9 C7 O1 I1 -150.7(3)
F1 I1 O1 C7 38.2(7)
C1 I1 O1 C7 24.4(3)
C15 C16 O2 I2 33.1(4)
C18 C16 O2 I2 -86.4(4)
C17 C16 O2 I2 153.0(3)
F2 I2 O2 C16 -44.7(7)
C10 I2 O2 C16 -26.9(3)

loop_
_cod_related_entry_id
_cod_related_entry_database
_cod_related_entry_code
1 ChemSpider 30657619
